data_9001225
loop_
_publ_author_name
'Phillips, M. W.'
'Draheim, J. E.'
'Popp, R. K.'
'Clowe, C. A.'
'Pinkerton, A. A.'

_publ_section_title
;
 Effects of oxidation-dehydrogenation in tschermakitic hornblende
 sample H-1, natural
;
_journal_name_full 'American Mineralogist'
_journal_page_first 764
_journal_page_last 773
_journal_volume 74
_journal_year 1989
_chemical_formula_sum 'Al2.42 Ca1.802 Fe1.846 H2 Mg2.224 Na0.628 O24 Si6.44 Ti0.07'
_chemical_name_mineral Hornblende
_space_group_IT_number 12
_symmetry_space_group_name_Hall '-C 2y'
_symmetry_space_group_name_H-M 'C 1 2/m 1'
_cell_angle_alpha 90
_cell_angle_beta 104.97
_cell_angle_gamma 90
_cell_length_a 9.813
_cell_length_b 18.055
_cell_length_c 5.321
_cell_formula_units_Z 2
_cell_volume 910.746
_database_code_amcsd 0001249
_exptl_crystal_density_diffrn 3.207
_cod_original_formula_sum 'Al2.42 Si6.44 Fe1.846 Mg2.224 Ti.07 Ca1.802 Na.628 O24 H2'
_cod_database_code 9001225

loop_
_space_group_symop_operation_xyz
x,y,z
1/2+x,1/2+y,z
x,-y,z
1/2+x,1/2-y,z
-x,y,-z
1/2-x,1/2+y,-z
-x,-y,-z
1/2-x,1/2-y,-z

loop_
_atom_site_aniso_label
_atom_site_aniso_U_11
_atom_site_aniso_U_22
_atom_site_aniso_U_33
_atom_site_aniso_U_12
_atom_site_aniso_U_13
_atom_site_aniso_U_23
Al1 0.00580 0.00630 0.00630 -0.00110 0.00090 -0.00020
Si1 0.00580 0.00630 0.00630 -0.00110 0.00090 -0.00020
Si2 0.00610 0.00700 0.00660 -0.00010 0.00140 0.00070
Fe1 0.00830 0.00660 0.00570 0.00000 0.00200 0.00000
Mg1 0.00830 0.00660 0.00570 0.00000 0.00200 0.00000
Fe2 0.00560 0.00610 0.00630 0.00000 0.00130 0.00000
Mg2 0.00560 0.00610 0.00630 0.00000 0.00130 0.00000
Al2 0.00560 0.00610 0.00630 0.00000 0.00130 0.00000
Ti2 0.00560 0.00610 0.00630 0.00000 0.00130 0.00000
Fe3 0.00790 0.00560 0.00580 0.00000 0.00130 0.00000
Mg3 0.00790 0.00560 0.00580 0.00000 0.00130 0.00000
Ca4 0.01040 0.00970 0.01040 0.00000 0.00520 0.00000
Na4 0.01040 0.00970 0.01040 0.00000 0.00520 0.00000
O1 0.00790 0.01680 0.00960 -0.00260 0.00270 -0.00170
O2 0.00700 0.00990 0.01120 0.00020 0.00110 0.00090
O3 0.00710 0.01140 0.01250 0.00000 0.00080 0.00000
O4 0.01320 0.00860 0.01230 -0.00180 0.00510 -0.00080
O5 0.00840 0.01460 0.01000 -0.00010 0.00080 0.00510
O6 0.00920 0.01360 0.01300 0.00020 0.00180 -0.00350
O7 0.01540 0.01400 0.01790 0.00000 0.00300 0.00000
Na2/m 0.04400 0.19000 0.07700 0.00000 0.05200 0.00000

loop_
_atom_site_label
_atom_site_fract_x
_atom_site_fract_y
_atom_site_fract_z
_atom_site_occupancy
_atom_site_U_iso_or_equiv
Al1 0.28020 0.08606 0.30109 0.39000 ?
Si1 0.28020 0.08606 0.30109 0.61000 ?
Si2 0.29168 0.17334 0.81442 1.00000 ?
Fe1 0.00000 0.08972 0.50000 0.41500 ?
Mg1 0.00000 0.08972 0.50000 0.58500 ?
Fe2 0.00000 0.17782 0.00000 0.21400 ?
Mg2 0.00000 0.17782 0.00000 0.32100 ?
Al2 0.00000 0.17782 0.00000 0.43000 ?
Ti2 0.00000 0.17782 0.00000 0.03500 ?
Fe3 0.00000 0.00000 0.00000 0.58800 ?
Mg3 0.00000 0.00000 0.00000 0.41200 ?
Ca4 0.00000 0.28038 0.50000 0.90100 ?
Na4 0.00000 0.28038 0.50000 0.09900 ?
O1 0.10570 0.09200 0.21160 1.00000 ?
O2 0.11950 0.17530 0.73850 1.00000 ?
O3 0.11080 0.00000 0.71150 1.00000 ?
O4 0.36960 0.25050 0.79430 1.00000 ?
O5 0.35060 0.13940 0.10930 1.00000 ?
O6 0.34210 0.11980 0.60200 1.00000 ?
O7 0.33330 0.00000 0.28600 1.00000 ?
Na2/m 0.00000 0.50000 0.00000 0.43000 ?
H 0.32500 0.50000 0.24500 1.00000 0.00633

loop_
_cod_related_entry_id
_cod_related_entry_database
_cod_related_entry_code
1 AMCSD 0001249
